data_7234336
loop_
_publ_author_name
'Hayley S. Scott'
'Boujemaa Moubaraki'
'Nicolas Paradis'
'Guillaume Chastanet'
'Jean-Francois Letard'
'Stuart R. Batten'
'Keith S. Murray'

_publ_section_title
;
 2,2'-Dipyridylamino-based ligands with substituted alkyl chain groups and
 their mononuclear-M(ii) spin crossover complexes
;
_journal_name_full 'Journal of Materials Chemistry C'
_journal_page_first 7845
_journal_page_last 7857
_journal_paper_doi 10.1039/C5TC00491H
_journal_volume 3
_journal_year 2015
_chemical_formula_sum 'C40 H44 Cl2 Fe N16 S2'
_chemical_formula_weight 939.78
_chemical_name_common 'FeII(DMIP)2(NCS)2] '
_space_group_IT_number 14
_space_group_name_Hall '-P 2yn'
_space_group_name_H-M_alt 'P 1 21/n 1'
_symmetry_cell_setting monoclinic
_symmetry_space_group_name_H-M 'P 1 21/n 1'
_atom_sites_solution_hydrogens geom
_atom_sites_solution_primary direct
_atom_sites_solution_secondary difmap
_cell_angle_alpha 90.00
_cell_angle_beta 103.79(3)
_cell_angle_gamma 90.00
_cell_formula_units_Z 2
_cell_length_a 11.530(2)
_cell_length_b 15.840(3)
_cell_length_c 12.190(2)
_cell_measurement_temperature 100(2)
_cell_volume 2162.2(7)
_computing_cell_refinement 'XDS (Kabsch, 1993)'
_computing_data_collection 'Blu-Ice (McPhillips et al, 2002)'
_computing_data_reduction 'XDS (Kabsch, 1993)'
_computing_molecular_graphics X-SEED
_computing_publication_material 'XCIF V6.12 (BrukerAXS, 2001).'
_computing_structure_refinement 'SHELXL-97 (Sheldrick, 1997)'
_computing_structure_solution 'SHELXS-97 (Sheldrick, 1990)'
_diffrn_ambient_temperature 100(2)
_diffrn_measured_fraction_theta_full 0.989
_diffrn_measured_fraction_theta_max 0.945
_diffrn_measurement_device_type 'ADSC Quantum 210r'
_diffrn_measurement_method 'scans in phi'
_diffrn_radiation_monochromator silicon
_diffrn_radiation_source 'Australian Synchrotron'
_diffrn_radiation_type synchrotron
_diffrn_radiation_wavelength 0.71073
_diffrn_reflns_av_R_equivalents 0.0763
_diffrn_reflns_av_sigmaI/netI 0.0389
_diffrn_reflns_limit_h_max 15
_diffrn_reflns_limit_h_min -15
_diffrn_reflns_limit_k_max 21
_diffrn_reflns_limit_k_min -21
_diffrn_reflns_limit_l_max 16
_diffrn_reflns_limit_l_min -16
_diffrn_reflns_number 35608
_diffrn_reflns_theta_full 27.50
_diffrn_reflns_theta_max 28.85
_diffrn_reflns_theta_min 2.19
_exptl_absorpt_coefficient_mu 0.621
_exptl_absorpt_correction_type none
_exptl_crystal_colour Yellow
_exptl_crystal_density_diffrn 1.444
_exptl_crystal_density_method 'not measured'
_exptl_crystal_description Block
_exptl_crystal_F_000 976
_exptl_crystal_preparation 'Magnetic properties'
_exptl_crystal_recrystallization_method 'Vapour Deposition'
_exptl_crystal_size_max 0.05
_exptl_crystal_size_mid 0.05
_exptl_crystal_size_min 0.04
_refine_diff_density_max 1.803
_refine_diff_density_min -0.747
_refine_diff_density_rms 0.115
_refine_ls_extinction_method none
_refine_ls_goodness_of_fit_ref 1.082
_refine_ls_hydrogen_treatment mixed
_refine_ls_matrix_type full
_refine_ls_number_parameters 281
_refine_ls_number_reflns 5373
_refine_ls_number_restraints 0
_refine_ls_restrained_S_all 1.082
_refine_ls_R_factor_all 0.0919
_refine_ls_R_factor_gt 0.0825
_refine_ls_shift/su_max 0.000
_refine_ls_shift/su_mean 0.000
_refine_ls_structure_factor_coef Fsqd
_refine_ls_weighting_details 'calc w=1/[\s^2^(Fo^2^)+(0.0784P)^2^+9.1193P] where P=(Fo^2^+2Fc^2^)/3'
_refine_ls_weighting_scheme calc
_refine_ls_wR_factor_gt 0.1984
_refine_ls_wR_factor_ref 0.2052
_reflns_number_gt 4625
_reflns_number_total 5373
_reflns_threshold_expression >2sigma(I)
_cod_data_source_file J-Mater-Chem-C-2015-3-7845.cif
_cod_data_source_block p21n
_cod_depositor_comments
;
The following automatic conversions were performed:

data item '_symmetry_cell_setting' value 'Monoclinic' was changed to
'monoclinic' in accordance with the built-in table derived from the
CIF Core dictionary named 'cif_core.dic' version 2.4.5 last updated
on 2014-11-21.

Automatic conversion script
Id: cif_fix_values 6909 2019-04-08 15:41:33Z antanas 
;
_cod_original_cell_volume 2162.1(7)
_cod_original_sg_symbol_H-M P2(1)/n
_cod_database_code 7234336

loop_
_symmetry_equiv_pos_as_xyz
'x, y, z'
'-x+1/2, y+1/2, -z+1/2'
'-x, -y, -z'
'x-1/2, -y-1/2, z-1/2'

loop_
_atom_site_label
_atom_site_type_symbol
_atom_site_fract_x
_atom_site_fract_y
_atom_site_fract_z
_atom_site_U_iso_or_equiv
_atom_site_adp_type
_atom_site_occupancy
_atom_site_symmetry_multiplicity
_atom_site_calc_flag
_atom_site_refinement_flags
_atom_site_disorder_assembly
_atom_site_disorder_group
Fe1 Fe 0.0000 0.0000 0.0000 0.01942(19) Uani 1 2 d S . .
Cl1 Cl -0.26817(10) 0.18591(7) 0.41454(10) 0.0380(3) Uani 1 1 d . . .
S1 S -0.30529(11) 0.21047(7) 0.02233(9) 0.0370(3) Uani 1 1 d . . .
N1 N -0.1220(3) 0.0976(2) 0.0064(3) 0.0266(7) Uani 1 1 d . . .
C1 C -0.1986(4) 0.1447(2) 0.0127(3) 0.0261(7) Uani 1 1 d . . .
N2 N -0.0100(3) -0.04396(19) 0.1691(2) 0.0218(6) Uani 1 1 d . . .
C2 C -0.0379(4) -0.1247(2) 0.1853(3) 0.0266(7) Uani 1 1 d . . .
H2 H -0.0602 -0.1608 0.1214 0.032 Uiso 1 1 calc R . .
N3 N 0.1523(3) 0.0756(2) 0.0941(3) 0.0230(6) Uani 1 1 d . . .
C3 C -0.0355(4) -0.1578(2) 0.2915(3) 0.0273(8) Uani 1 1 d . . .
H3 H -0.0614 -0.2139 0.2996 0.033 Uiso 1 1 calc R . .
N4 N 0.0520(3) 0.09079(19) 0.2402(2) 0.0208(6) Uani 1 1 d . . .
C4 C 0.0053(4) -0.1073(2) 0.3843(3) 0.0270(8) Uani 1 1 d . . .
H4 H 0.0112 -0.1287 0.4582 0.032 Uiso 1 1 calc R . .
N5 N -0.1005(3) 0.13620(19) 0.3202(3) 0.0228(6) Uani 1 1 d . . .
C5 C 0.0377(4) -0.0247(3) 0.3687(3) 0.0260(7) Uani 1 1 d . . .
H5 H 0.0682 0.0108 0.4317 0.031 Uiso 1 1 calc R . .
N6 N 0.0059(3) 0.23221(19) 0.2290(3) 0.0226(6) Uani 1 1 d . . .
C6 C 0.0247(3) 0.0049(2) 0.2596(3) 0.0206(6) Uani 1 1 d . . .
N7 N -0.1491(3) 0.2825(2) 0.3128(3) 0.0305(7) Uani 1 1 d . . .
C7 C 0.1524(3) 0.1085(2) 0.1949(3) 0.0213(7) Uani 1 1 d . . .
N8 N -0.0545(4) 0.3725(2) 0.2141(3) 0.0374(9) Uani 1 1 d . . .
C8 C 0.2462(3) 0.1558(3) 0.2587(3) 0.0289(8) Uani 1 1 d . . .
H8 H 0.2432 0.1775 0.3306 0.035 Uiso 1 1 calc R . .
C9 C 0.3443(4) 0.1704(3) 0.2141(4) 0.0341(9) Uani 1 1 d . . .
H9 H 0.4095 0.2033 0.2545 0.041 Uiso 1 1 calc R . .
C10 C 0.3459(4) 0.1366(3) 0.1101(4) 0.0330(9) Uani 1 1 d . . .
H10 H 0.4121 0.1460 0.0779 0.040 Uiso 1 1 calc R . .
C11 C 0.2501(3) 0.0889(3) 0.0534(3) 0.0289(8) Uani 1 1 d . . .
H11 H 0.2529 0.0644 -0.0170 0.035 Uiso 1 1 calc R . .
C12 C -0.0166(3) 0.1564(2) 0.2643(3) 0.0201(6) Uani 1 1 d . . .
C13 C -0.1593(4) 0.2043(2) 0.3396(3) 0.0259(7) Uani 1 1 d . . .
C14 C -0.0647(4) 0.2947(2) 0.2525(3) 0.0266(8) Uani 1 1 d . . .
C15 C 0.0315(5) 0.3918(3) 0.1449(4) 0.0416(11) Uani 1 1 d . . .
H15 H 0.0154 0.4525 0.1242 0.050 Uiso 1 1 calc R . .
C16 C 0.0020(5) 0.3482(4) 0.0349(4) 0.0542(14) Uani 1 1 d . . .
H16A H 0.0360 0.2912 0.0436 0.081 Uiso 1 1 calc R . .
H16B H 0.0353 0.3799 -0.0195 0.081 Uiso 1 1 calc R . .
H16C H -0.0850 0.3446 0.0074 0.081 Uiso 1 1 calc R . .
C17 C 0.1552(5) 0.3925(4) 0.2140(5) 0.0542(14) Uani 1 1 d . . .
H17B H 0.1566 0.4160 0.2887 0.081 Uiso 1 1 calc R . .
H17A H 0.2049 0.4273 0.1769 0.081 Uiso 1 1 calc R . .
H17C H 0.1864 0.3347 0.2224 0.081 Uiso 1 1 calc R . .
C18 C -0.1533(7) 0.4394(3) 0.2211(5) 0.0547(16) Uani 1 1 d . . .
H18 H -0.2081 0.4124 0.2631 0.066 Uiso 1 1 calc R . .
C19 C -0.0933(6) 0.5126(4) 0.2919(5) 0.0554(14) Uani 1 1 d . . .
H19C H -0.0398 0.5414 0.2526 0.083 Uiso 1 1 calc R . .
H19A H -0.0471 0.4915 0.3649 0.083 Uiso 1 1 calc R . .
H19B H -0.1542 0.5523 0.3043 0.083 Uiso 1 1 calc R . .
C20 C -0.2258(5) 0.4616(3) 0.1079(5) 0.0472(12) Uani 1 1 d . . .
H20A H -0.2869 0.5028 0.1152 0.071 Uiso 1 1 calc R . .
H20C H -0.2645 0.4107 0.0705 0.071 Uiso 1 1 calc R . .
H20B H -0.1742 0.4859 0.0629 0.071 Uiso 1 1 calc R . .

loop_
_atom_site_aniso_label
_atom_site_aniso_U_11
_atom_site_aniso_U_22
_atom_site_aniso_U_33
_atom_site_aniso_U_23
_atom_site_aniso_U_13
_atom_site_aniso_U_12
Fe1 0.0247(4) 0.0204(3) 0.0145(3) 0.0017(3) 0.0072(3) 0.0004(3)
Cl1 0.0457(6) 0.0350(5) 0.0430(6) 0.0072(4) 0.0299(5) 0.0138(4)
S1 0.0439(6) 0.0366(6) 0.0318(5) -0.0001(4) 0.0115(4) 0.0158(5)
N1 0.0330(17) 0.0262(15) 0.0205(14) -0.0015(12) 0.0061(12) 0.0055(13)
C1 0.0328(19) 0.0271(18) 0.0191(16) -0.0002(14) 0.0076(14) -0.0023(15)
N2 0.0283(15) 0.0205(14) 0.0180(13) 0.0041(11) 0.0082(11) 0.0017(11)
C2 0.035(2) 0.0217(17) 0.0246(17) 0.0031(14) 0.0096(15) 0.0003(14)
N3 0.0231(14) 0.0281(15) 0.0199(14) 0.0034(12) 0.0095(11) 0.0006(12)
C3 0.034(2) 0.0227(17) 0.0295(18) 0.0087(15) 0.0165(15) 0.0057(14)
N4 0.0235(14) 0.0210(14) 0.0205(13) -0.0004(11) 0.0106(11) -0.0017(11)
C4 0.038(2) 0.0255(17) 0.0226(16) 0.0100(14) 0.0162(15) 0.0123(15)
N5 0.0288(15) 0.0204(14) 0.0230(14) 0.0025(11) 0.0136(12) 0.0024(12)
C5 0.0334(19) 0.0291(18) 0.0180(16) 0.0003(14) 0.0108(14) 0.0056(15)
N6 0.0278(15) 0.0211(14) 0.0195(13) -0.0001(11) 0.0067(11) -0.0026(12)
C6 0.0213(15) 0.0210(16) 0.0223(16) 0.0015(13) 0.0106(13) 0.0033(12)
N7 0.049(2) 0.0225(15) 0.0236(15) 0.0005(12) 0.0163(15) 0.0075(14)
C7 0.0224(16) 0.0222(16) 0.0211(15) 0.0029(13) 0.0086(13) 0.0013(13)
N8 0.067(3) 0.0198(15) 0.0263(16) 0.0004(13) 0.0135(17) -0.0042(16)
C8 0.0239(17) 0.0325(19) 0.0304(19) -0.0021(16) 0.0068(14) -0.0039(15)
C9 0.0217(18) 0.035(2) 0.045(2) 0.0038(18) 0.0069(16) -0.0044(16)
C10 0.0235(18) 0.036(2) 0.043(2) 0.0127(18) 0.0149(16) 0.0005(16)
C11 0.0269(18) 0.036(2) 0.0278(18) 0.0085(16) 0.0150(15) 0.0039(15)
C12 0.0245(16) 0.0210(15) 0.0160(14) -0.0013(12) 0.0074(12) -0.0013(13)
C13 0.0333(19) 0.0245(17) 0.0229(17) 0.0016(14) 0.0127(14) 0.0056(14)
C14 0.041(2) 0.0205(16) 0.0191(16) -0.0031(13) 0.0086(15) -0.0026(15)
C15 0.056(3) 0.035(2) 0.033(2) 0.0077(18) 0.008(2) -0.023(2)
C16 0.050(3) 0.082(4) 0.039(3) -0.007(3) 0.027(2) -0.009(3)
C17 0.033(2) 0.066(4) 0.063(3) -0.007(3) 0.009(2) 0.003(2)
C18 0.113(5) 0.0206(19) 0.044(3) -0.0002(19) 0.045(3) 0.001(2)
C19 0.066(4) 0.043(3) 0.058(3) -0.012(3) 0.016(3) -0.001(3)
C20 0.041(3) 0.038(2) 0.064(3) -0.006(2) 0.015(2) 0.001(2)

loop_
_atom_type_symbol
_atom_type_description
_atom_type_scat_dispersion_real
_atom_type_scat_dispersion_imag
_atom_type_scat_source
C C 0.0033 0.0016 'International Tables Vol C Tables 4.2.6.8 and 6.1.1.4'
H H 0.0000 0.0000 'International Tables Vol C Tables 4.2.6.8 and 6.1.1.4'
N N 0.0061 0.0033 'International Tables Vol C Tables 4.2.6.8 and 6.1.1.4'
Fe Fe 0.3463 0.8444 'International Tables Vol C Tables 4.2.6.8 and 6.1.1.4'
S S 0.1246 0.1234 'International Tables Vol C Tables 4.2.6.8 and 6.1.1.4'
Cl Cl 0.1484 0.1585 'International Tables Vol C Tables 4.2.6.8 and 6.1.1.4'

loop_
_geom_angle_atom_site_label_1
_geom_angle_atom_site_label_2
_geom_angle_atom_site_label_3
_geom_angle
_geom_angle_site_symmetry_1
_geom_angle_site_symmetry_3
N1 Fe1 N1 180.0(2) . 3
N1 Fe1 N2 90.75(12) . .
N1 Fe1 N2 89.25(12) 3 .
N1 Fe1 N2 89.25(12) . 3
N1 Fe1 N2 90.75(12) 3 3
N2 Fe1 N2 180.0(2) . 3
N1 Fe1 N3 87.83(12) . 3
N1 Fe1 N3 92.17(12) 3 3
N2 Fe1 N3 95.85(11) . 3
N2 Fe1 N3 84.15(11) 3 3
N1 Fe1 N3 92.17(12) . .
N1 Fe1 N3 87.83(12) 3 .
N2 Fe1 N3 84.15(11) . .
N2 Fe1 N3 95.85(11) 3 .
N3 Fe1 N3 180.0(3) 3 .
C1 N1 Fe1 172.1(3) . .
N1 C1 S1 179.7(4) . .
C6 N2 C2 117.8(3) . .
C6 N2 Fe1 121.3(2) . .
C2 N2 Fe1 120.4(2) . .
N2 C2 C3 122.9(4) . .
N2 C2 H2 118.6 . .
C3 C2 H2 118.6 . .
C7 N3 C11 117.4(3) . .
C7 N3 Fe1 121.1(2) . .
C11 N3 Fe1 121.6(3) . .
C4 C3 C2 118.3(4) . .
C4 C3 H3 120.9 . .
C2 C3 H3 120.9 . .
C12 N4 C7 119.7(3) . .
C12 N4 C6 121.5(3) . .
C7 N4 C6 118.9(3) . .
C3 C4 C5 119.2(3) . .
C3 C4 H4 120.4 . .
C5 C4 H4 120.4 . .
C13 N5 C12 110.9(3) . .
C6 C5 C4 118.7(4) . .
C6 C5 H5 120.6 . .
C4 C5 H5 120.6 . .
C12 N6 C14 114.9(3) . .
N2 C6 C5 122.8(3) . .
N2 C6 N4 116.8(3) . .
C5 C6 N4 120.3(3) . .
C13 N7 C14 113.0(3) . .
N3 C7 C8 123.7(3) . .
N3 C7 N4 117.3(3) . .
C8 C7 N4 119.0(3) . .
C14 N8 C15 121.3(4) . .
C14 N8 C18 118.5(4) . .
C15 N8 C18 118.9(4) . .
C9 C8 C7 117.9(4) . .
C9 C8 H8 121.0 . .
C7 C8 H8 121.0 . .
C10 C9 C8 119.1(4) . .
C10 C9 H9 120.4 . .
C8 C9 H9 120.4 . .
C11 C10 C9 119.2(4) . .
C11 C10 H10 120.4 . .
C9 C10 H10 120.4 . .
N3 C11 C10 122.7(4) . .
N3 C11 H11 118.7 . .
C10 C11 H11 118.7 . .
N6 C12 N5 126.8(3) . .
N6 C12 N4 116.7(3) . .
N5 C12 N4 116.5(3) . .
N7 C13 N5 130.8(4) . .
N7 C13 Cl1 114.3(3) . .
N5 C13 Cl1 114.9(3) . .
N8 C14 N6 119.6(4) . .
N8 C14 N7 117.0(4) . .
N6 C14 N7 123.4(3) . .
C16 C15 C17 120.4(5) . .
C16 C15 N8 112.5(4) . .
C17 C15 N8 111.3(4) . .
C16 C15 H15 103.4 . .
C17 C15 H15 103.4 . .
N8 C15 H15 103.4 . .
C15 C16 H16A 109.5 . .
C15 C16 H16B 109.5 . .
H16A C16 H16B 109.5 . .
C15 C16 H16C 109.5 . .
H16A C16 H16C 109.5 . .
H16B C16 H16C 109.5 . .
C15 C17 H17B 109.5 . .
C15 C17 H17A 109.5 . .
H17B C17 H17A 109.5 . .
C15 C17 H17C 109.5 . .
H17B C17 H17C 109.5 . .
H17A C17 H17C 109.5 . .
C20 C18 C19 115.6(4) . .
C20 C18 N8 111.5(4) . .
C19 C18 N8 108.0(5) . .
C20 C18 H18 107.1 . .
C19 C18 H18 107.1 . .
N8 C18 H18 107.1 . .
C18 C19 H19C 109.5 . .
C18 C19 H19A 109.5 . .
H19C C19 H19A 109.5 . .
C18 C19 H19B 109.5 . .
H19C C19 H19B 109.5 . .
H19A C19 H19B 109.5 . .
C18 C20 H20A 109.5 . .
C18 C20 H20C 109.5 . .
H20A C20 H20C 109.5 . .
C18 C20 H20B 109.5 . .
H20A C20 H20B 109.5 . .
H20C C20 H20B 109.5 . .

loop_
_geom_bond_atom_site_label_1
_geom_bond_atom_site_label_2
_geom_bond_distance
_geom_bond_site_symmetry_2
Fe1 N1 2.105(3) .
Fe1 N1 2.105(3) 3
Fe1 N2 2.205(3) .
Fe1 N2 2.205(3) 3
Fe1 N3 2.208(3) 3
Fe1 N3 2.208(3) .
Cl1 C13 1.744(4) .
S1 C1 1.637(4) .
N1 C1 1.172(5) .
N2 C6 1.329(5) .
N2 C2 1.345(5) .
C2 C3 1.390(5) .
C2 H2 0.9500 .
N3 C7 1.333(5) .
N3 C11 1.352(4) .
C3 C4 1.374(6) .
C3 H3 0.9500 .
N4 C12 1.379(4) .
N4 C7 1.424(4) .
N4 C6 1.429(4) .
C4 C5 1.385(6) .
C4 H4 0.9500 .
N5 C13 1.324(5) .
N5 C12 1.348(4) .
C5 C6 1.384(5) .
C5 H5 0.9500 .
N6 C12 1.322(4) .
N6 C14 1.355(5) .
N7 C13 1.294(5) .
N7 C14 1.366(5) .
C7 C8 1.392(5) .
N8 C14 1.332(5) .
N8 C15 1.479(6) .
N8 C18 1.573(7) .
C8 C9 1.386(6) .
C8 H8 0.9500 .
C9 C10 1.380(7) .
C9 H9 0.9500 .
C10 C11 1.379(6) .
C10 H10 0.9500 .
C11 H11 0.9500 .
C15 C16 1.474(7) .
C15 C17 1.474(7) .
C15 H15 1.0000 .
C16 H16A 0.9800 .
C16 H16B 0.9800 .
C16 H16C 0.9800 .
C17 H17B 0.9800 .
C17 H17A 0.9800 .
C17 H17C 0.9800 .
C18 C20 1.475(8) .
C18 C19 1.511(8) .
C18 H18 1.0000 .
C19 H19C 0.9800 .
C19 H19A 0.9800 .
C19 H19B 0.9800 .
C20 H20A 0.9800 .
C20 H20C 0.9800 .
C20 H20B 0.9800 .
